data_4307801
loop_
_publ_author_name
'Torben G\"adt'
'Falko M. Schappacher'
'Rainer P\"ottgen'
'Lars Wesemann'

_publ_section_title
;
Iodination of Stanna-closo-dodecaborate
;
_journal_name_full 'Inorganic Chemistry'
_journal_page_first 2864
_journal_page_last 2869
_journal_paper_doi 10.1021/ic0622858
_journal_volume 46
_journal_year 2007
_chemical_formula_moiety 'H11 B11 Sn I2, 2(C13 H30 N)'
_chemical_formula_sum 'C26 H71 B11 I2 N2 Sn'
_chemical_formula_weight 903.25
_chemical_name_systematic
;
 ?
;
_space_group_IT_number 2
_symmetry_cell_setting triclinic
_symmetry_space_group_name_Hall '-P 1'
_symmetry_space_group_name_H-M 'P -1'
_atom_sites_solution_hydrogens geom
_atom_sites_solution_primary direct
_atom_sites_solution_secondary difmap
_audit_creation_method SHELXL-97
_cell_angle_alpha 78.689(7)
_cell_angle_beta 76.260(7)
_cell_angle_gamma 72.300(7)
_cell_formula_units_Z 2
_cell_length_a 10.2058(8)
_cell_length_b 11.5017(11)
_cell_length_c 19.2119(17)
_cell_measurement_reflns_used 26517
_cell_measurement_temperature 173(2)
_cell_measurement_theta_max 58.90
_cell_measurement_theta_min 6.67
_cell_volume 2068.1(3)
_computing_cell_refinement 'X-AREA (Stoe & Cie, 2004)'
_computing_data_collection 'X-AREA (Stoe & Cie, 2004)'
_computing_data_reduction 'X-AREA (Stoe & Cie, 2004)'
_computing_molecular_graphics 'Ortep-3 for Windows (Farrugia, 1997)'
_computing_publication_material 'SHELXL97 and WinGX (Farrugia, 1999)'
_computing_structure_refinement 'SHELXL-97 (Sheldrick, 1997)'
_computing_structure_solution 'SHELXS-97 (Sheldrick, 1997)'
_diffrn_ambient_temperature 173(2)
_diffrn_measured_fraction_theta_full 0.963
_diffrn_measured_fraction_theta_max 0.963
_diffrn_measurement_device_type 'Stoe IPDS 2T'
_diffrn_measurement_method /w
_diffrn_radiation_monochromator graphite
_diffrn_radiation_source 'fine-focus sealed tube'
_diffrn_radiation_type MoK\a
_diffrn_radiation_wavelength 0.71073
_diffrn_reflns_av_R_equivalents 0.0892
_diffrn_reflns_av_sigmaI/netI 0.0640
_diffrn_reflns_limit_h_max 14
_diffrn_reflns_limit_h_min -12
_diffrn_reflns_limit_k_max 15
_diffrn_reflns_limit_k_min -15
_diffrn_reflns_limit_l_max 26
_diffrn_reflns_limit_l_min -26
_diffrn_reflns_number 29511
_diffrn_reflns_theta_full 29.38
_diffrn_reflns_theta_max 29.38
_diffrn_reflns_theta_min 3.33
_exptl_absorpt_coefficient_mu 2.130
_exptl_absorpt_correction_T_max 0.8002
_exptl_absorpt_correction_T_min 0.6217
_exptl_absorpt_correction_type numerical
_exptl_absorpt_process_details
;
The absorption correction (X-RED; Stoe & Cie, 2004) 
was performed after optimizing the crystal shape 
using X-SHAPE (Stoe & Cie, 2004).
;
_exptl_crystal_colour 'dark red'
_exptl_crystal_density_diffrn 1.450
_exptl_crystal_density_method 'not measured'
_exptl_crystal_description prism
_exptl_crystal_F_000 904
_exptl_crystal_size_max 0.27
_exptl_crystal_size_mid 0.14
_exptl_crystal_size_min 0.12
_refine_diff_density_max 2.377
_refine_diff_density_min -1.580
_refine_diff_density_rms 0.147
_refine_ls_extinction_method none
_refine_ls_goodness_of_fit_ref 1.102
_refine_ls_hydrogen_treatment constr
_refine_ls_matrix_type full
_refine_ls_number_parameters 368
_refine_ls_number_reflns 10978
_refine_ls_number_restraints 16
_refine_ls_restrained_S_all 1.105
_refine_ls_R_factor_all 0.0954
_refine_ls_R_factor_gt 0.0727
_refine_ls_shift/su_max 0.001
_refine_ls_shift/su_mean 0.000
_refine_ls_structure_factor_coef Fsqd
_refine_ls_weighting_details 'calc w=1/[\s^2^(Fo^2^)+(0.0709P)^2^+9.5615P] where P=(Fo^2^+2Fc^2^)/3'
_refine_ls_weighting_scheme calc
_refine_ls_wR_factor_gt 0.1826
_refine_ls_wR_factor_ref 0.1983
_reflns_number_gt 8413
_reflns_number_total 10978
_reflns_threshold_expression >2sigma(I)
_cod_data_source_file ic0622858si20061201_033816_1.cif
_cod_data_source_block tg51
_cod_depositor_comments
;
The following automatic conversions were performed:
'_symmetry_cell_setting' value 'Triclinic' changed to 'triclinic'
according to '/home/saulius/struct/CIF-dictionaries/cif_core.dic'
dictionary named 'cif_core.dic' version 2.4.1 from
2010-06-29.

'_exptl_absorpt_correction_type' value 'Numerical' changed to
'numerical' according to
'/home/saulius/struct/CIF-dictionaries/cif_core.dic' dictionary named
'cif_core.dic' version 2.4.1 from 2010-06-29.

Automatic conversion script
Id: cif_fix_enum 1527 2010-12-29 10:47:43Z saulius 
;
_cod_database_code 4307801

loop_
_symmetry_equiv_pos_as_xyz
'x, y, z'
'-x, -y, -z'

loop_
_atom_site_label
_atom_site_type_symbol
_atom_site_fract_x
_atom_site_fract_y
_atom_site_fract_z
_atom_site_U_iso_or_equiv
_atom_site_adp_type
_atom_site_occupancy
_atom_site_symmetry_multiplicity
_atom_site_calc_flag
_atom_site_refinement_flags
_atom_site_disorder_assembly
_atom_site_disorder_group
C1 C 0.6838(8) -0.0335(7) 0.6047(4) 0.0486(16) Uani 1 1 d . . .
H1A H 0.6005 -0.0628 0.6175 0.058 Uiso 1 1 calc R . .
H1B H 0.7290 -0.0510 0.5560 0.058 Uiso 1 1 calc R . .
C2 C 0.7804(10) -0.1048(9) 0.6546(6) 0.067(2) Uani 1 1 d . . .
H2A H 0.7304 -0.1017 0.7042 0.080 Uiso 1 1 calc R . .
H2B H 0.8568 -0.0677 0.6480 0.080 Uiso 1 1 calc R . .
C3 C 0.8399(9) -0.2396(8) 0.6407(5) 0.060(2) Uani 1 1 d . . .
H3A H 0.8799 -0.2875 0.6818 0.072 Uiso 1 1 calc R . .
H3B H 0.7633 -0.2706 0.6376 0.072 Uiso 1 1 calc R . .
C4 C 0.9480(10) -0.2595(10) 0.5743(6) 0.074(3) Uani 1 1 d . . .
H4A H 0.9786 -0.3455 0.5692 0.112 Uiso 1 1 calc R . .
H4B H 1.0263 -0.2324 0.5776 0.112 Uiso 1 1 calc R . .
H4C H 0.9093 -0.2134 0.5331 0.112 Uiso 1 1 calc R . .
C5 C 0.7608(10) 0.1582(10) 0.5705(7) 0.072(3) Uani 1 1 d . . .
H5A H 0.7976 0.1365 0.5226 0.108 Uiso 1 1 calc R . .
H5B H 0.8322 0.1252 0.5993 0.108 Uiso 1 1 calc R . .
H5C H 0.7306 0.2462 0.5683 0.108 Uiso 1 1 calc R . .
C6 C 0.5272(8) 0.1572(7) 0.5573(4) 0.0481(16) Uani 1 1 d . . .
H6A H 0.5688 0.1353 0.5091 0.058 Uiso 1 1 calc R . .
H6B H 0.4531 0.1166 0.5767 0.058 Uiso 1 1 calc R . .
C7 C 0.4622(10) 0.2937(8) 0.5509(5) 0.060(2) Uani 1 1 d . . .
H7A H 0.5315 0.3356 0.5235 0.072 Uiso 1 1 calc R . .
H7B H 0.4324 0.3190 0.5988 0.072 Uiso 1 1 calc R . .
C8 C 0.3364(10) 0.3309(8) 0.5135(5) 0.059(2) Uani 1 1 d . . .
H8A H 0.3680 0.3106 0.4645 0.071 Uiso 1 1 calc R . .
H8B H 0.2710 0.2836 0.5388 0.071 Uiso 1 1 calc R . .
C9 C 0.2633(12) 0.4630(9) 0.5111(6) 0.078(3) Uani 1 1 d . . .
H9A H 0.1854 0.4813 0.4872 0.116 Uiso 1 1 calc R . .
H9B H 0.3268 0.5104 0.4851 0.116 Uiso 1 1 calc R . .
H9C H 0.2301 0.4833 0.5595 0.116 Uiso 1 1 calc R . .
C10 C 0.5837(10) 0.1398(9) 0.6797(5) 0.064(2) Uani 1 1 d . . .
H10A H 0.5628 0.2285 0.6769 0.076 Uiso 1 1 calc R . .
H10B H 0.6578 0.1033 0.7074 0.076 Uiso 1 1 calc R . .
C11 C 0.4542(11) 0.1005(10) 0.7208(5) 0.072(3) Uani 1 1 d . . .
H11A H 0.4729 0.0118 0.7245 0.086 Uiso 1 1 calc R . .
H11B H 0.3774 0.1387 0.6951 0.086 Uiso 1 1 calc R . .
C12 C 0.4141(19) 0.1390(13) 0.7961(7) 0.108(5) Uani 1 1 d . . .
H12A H 0.4924 0.1007 0.8208 0.129 Uiso 1 1 calc R . .
H12B H 0.3984 0.2275 0.7913 0.129 Uiso 1 1 calc R . .
C13 C 0.299(2) 0.110(2) 0.8375(15) 0.177(9) Uiso 1 1 d . . .
H13A H 0.2806 0.1381 0.8835 0.265 Uiso 1 1 calc R . .
H13B H 0.3151 0.0218 0.8445 0.265 Uiso 1 1 calc R . .
H13C H 0.2207 0.1478 0.8140 0.265 Uiso 1 1 calc R . .
C14 C 0.0403(12) 0.6121(15) 0.0410(6) 0.102(5) Uani 1 1 d . A .
H14A H 0.0953 0.5870 -0.0042 0.153 Uiso 1 1 calc R . .
H14B H -0.0066 0.6984 0.0340 0.153 Uiso 1 1 calc R . .
H14C H -0.0280 0.5662 0.0590 0.153 Uiso 1 1 calc R . .
C15 C 0.0403(10) 0.6297(10) 0.1649(6) 0.067(2) Uani 1 1 d . A .
H15A H -0.0089 0.7159 0.1550 0.080 Uiso 1 1 calc R . .
H15B H -0.0295 0.5838 0.1798 0.080 Uiso 1 1 calc R . .
C16 C 0.1106(11) 0.6148(11) 0.2256(7) 0.086(4) Uani 1 1 d . . .
H16A H 0.1749 0.6661 0.2131 0.103 Uiso 1 1 calc R . .
H16B H 0.1649 0.5298 0.2343 0.103 Uiso 1 1 calc R . .
C17 C 0.0054(12) 0.6501(10) 0.2947(6) 0.073(3) Uani 1 1 d . . .
H17A H -0.0515 0.7340 0.2854 0.087 Uiso 1 1 calc R . .
H17B H -0.0564 0.5965 0.3082 0.087 Uiso 1 1 calc R . .
C18 C 0.0765(15) 0.6401(13) 0.3553(9) 0.109(5) Uani 1 1 d . . .
H18A H 0.0077 0.6623 0.3976 0.163 Uiso 1 1 calc R . .
H18B H 0.1360 0.6946 0.3425 0.163 Uiso 1 1 calc R . .
H18C H 0.1321 0.5569 0.3650 0.163 Uiso 1 1 calc R . .
C19A C 0.1559(17) 0.4468(12) 0.1144(8) 0.054(4) Uiso 0.504(16) 1 d PD A 1
H19A H 0.1957 0.4187 0.1579 0.064 Uiso 0.504(16) 1 calc PR A 1
H19B H 0.0656 0.4292 0.1246 0.064 Uiso 0.504(16) 1 calc PR A 1
C20A C 0.2521(17) 0.3761(13) 0.0538(9) 0.057(4) Uiso 0.504(16) 1 d PD A 1
H20A H 0.2212 0.4143 0.0087 0.068 Uiso 0.504(16) 1 calc PR A 1
H20B H 0.3463 0.3829 0.0493 0.068 Uiso 0.504(16) 1 calc PR A 1
C21A C 0.256(2) 0.2403(14) 0.0653(10) 0.063(5) Uiso 0.504(16) 1 d PD A 1
H21A H 0.1618 0.2321 0.0731 0.076 Uiso 0.504(16) 1 calc PR A 1
H21B H 0.3101 0.2031 0.0225 0.076 Uiso 0.504(16) 1 calc PR A 1
C22A C 0.322(3) 0.174(2) 0.1302(13) 0.091(7) Uiso 0.504(16) 1 d PD A 1
H22A H 0.3233 0.0889 0.1374 0.136 Uiso 0.504(16) 1 calc PR A 1
H22B H 0.2691 0.2111 0.1724 0.136 Uiso 0.504(16) 1 calc PR A 1
H22C H 0.4167 0.1804 0.1218 0.136 Uiso 0.504(16) 1 calc PR A 1
C19B C 0.2575(15) 0.4771(13) 0.0879(9) 0.055(4) Uiso 0.496(16) 1 d PD A 2
H19C H 0.3298 0.4842 0.1104 0.066 Uiso 0.496(16) 1 calc PR A 2
H19D H 0.2965 0.4690 0.0373 0.066 Uiso 0.496(16) 1 calc PR A 2
C20B C 0.206(2) 0.3658(17) 0.1253(13) 0.082(7) Uiso 0.496(16) 1 d PD A 2
H20C H 0.1197 0.3683 0.1110 0.099 Uiso 0.496(16) 1 calc PR A 2
H20D H 0.1884 0.3624 0.1775 0.099 Uiso 0.496(16) 1 calc PR A 2
C21B C 0.324(3) 0.255(2) 0.1003(15) 0.094(8) Uiso 0.496(16) 1 d PD A 2
H21C H 0.4111 0.2676 0.1053 0.113 Uiso 0.496(16) 1 calc PR A 2
H21D H 0.3108 0.1832 0.1345 0.113 Uiso 0.496(16) 1 calc PR A 2
C22B C 0.348(5) 0.220(4) 0.0249(18) 0.166(17) Uiso 0.496(16) 1 d PD A 2
H22D H 0.4267 0.1491 0.0187 0.249 Uiso 0.496(16) 1 calc PR A 2
H22E H 0.3652 0.2876 -0.0106 0.249 Uiso 0.496(16) 1 calc PR A 2
H22F H 0.2657 0.2013 0.0190 0.249 Uiso 0.496(16) 1 calc PR A 2
C23A C 0.2669(14) 0.6122(14) 0.0808(9) 0.050(4) Uiso 0.477(14) 1 d PD A 1
H23A H 0.3239 0.5800 0.0371 0.059 Uiso 0.477(14) 1 calc PR A 1
H23B H 0.3154 0.5730 0.1206 0.059 Uiso 0.477(14) 1 calc PR A 1
C24A C 0.243(2) 0.7490(16) 0.0722(12) 0.069(5) Uiso 0.477(14) 1 d PD A 1
H24A H 0.2031 0.7788 0.1186 0.083 Uiso 0.477(14) 1 calc PR A 1
H24B H 0.1781 0.7894 0.0396 0.083 Uiso 0.477(14) 1 calc PR A 1
C25A C 0.382(2) 0.777(2) 0.0419(16) 0.091(8) Uiso 0.477(14) 1 d PD A 1
H25A H 0.4442 0.7383 0.0761 0.110 Uiso 0.477(14) 1 calc PR A 1
H25B H 0.4237 0.7405 -0.0024 0.110 Uiso 0.477(14) 1 calc PR A 1
C26A C 0.374(4) 0.912(2) 0.0261(19) 0.113(10) Uiso 0.477(14) 1 d PD A 1
H26A H 0.4658 0.9226 0.0065 0.169 Uiso 0.477(14) 1 calc PR A 1
H26B H 0.3365 0.9485 0.0700 0.169 Uiso 0.477(14) 1 calc PR A 1
H26C H 0.3138 0.9511 -0.0082 0.169 Uiso 0.477(14) 1 calc PR A 1
C23B C 0.2131(18) 0.6882(14) 0.0521(10) 0.066(5) Uiso 0.523(14) 1 d PD A 2
H23C H 0.2781 0.6926 0.0805 0.079 Uiso 0.523(14) 1 calc PR A 2
H23D H 0.2683 0.6592 0.0072 0.079 Uiso 0.523(14) 1 calc PR A 2
C24B C 0.122(2) 0.8192(15) 0.0339(12) 0.076(5) Uiso 0.523(14) 1 d PD A 2
H24C H 0.0625 0.8181 0.0016 0.091 Uiso 0.523(14) 1 calc PR A 2
H24D H 0.0619 0.8482 0.0779 0.091 Uiso 0.523(14) 1 calc PR A 2
C25B C 0.212(2) 0.9075(19) -0.0018(15) 0.096(7) Uiso 0.523(14) 1 d PD A 2
H25C H 0.2665 0.9127 0.0318 0.115 Uiso 0.523(14) 1 calc PR A 2
H25D H 0.2762 0.8754 -0.0439 0.115 Uiso 0.523(14) 1 calc PR A 2
C26B C 0.123(3) 1.036(2) -0.0247(18) 0.112(9) Uiso 0.523(14) 1 d PD A 2
H26D H 0.1822 1.0887 -0.0465 0.169 Uiso 0.523(14) 1 calc PR A 2
H26E H 0.0592 1.0681 0.0170 0.169 Uiso 0.523(14) 1 calc PR A 2
H26F H 0.0700 1.0312 -0.0590 0.169 Uiso 0.523(14) 1 calc PR A 2
N1 N 0.6385(7) 0.1060(6) 0.6041(4) 0.0501(14) Uani 1 1 d . . .
N2 N 0.1346(7) 0.5882(7) 0.0948(5) 0.067(2) Uani 1 1 d D . .
B2 B 0.5723(9) 0.2718(9) 0.2984(6) 0.058(2) Uani 1 1 d . . .
H2 H 0.5180 0.2094 0.3370 0.070 Uiso 1 1 calc R . .
B3 B 0.6886(10) 0.3454(8) 0.3256(4) 0.051(2) Uani 1 1 d . . .
H3 H 0.7074 0.3301 0.3812 0.061 Uiso 1 1 calc R . .
B4 B 0.8221(8) 0.3779(8) 0.2419(5) 0.0451(17) Uani 1 1 d . . .
H4 H 0.9272 0.3821 0.2441 0.054 Uiso 1 1 calc R . .
B5 B 0.7865(9) 0.3255(9) 0.1633(4) 0.050(2) Uani 1 1 d . . .
H5 H 0.8681 0.2962 0.1165 0.060 Uiso 1 1 calc R . .
B6 B 0.6342(10) 0.2565(9) 0.1985(6) 0.054(2) Uani 1 1 d . . .
H6 H 0.6188 0.1843 0.1738 0.065 Uiso 1 1 calc R . .
B7 B 0.5236(10) 0.4295(10) 0.3035(5) 0.059(2) Uani 1 1 d . . .
H7 H 0.4373 0.4676 0.3464 0.070 Uiso 1 1 calc R . .
B8 B 0.6714(11) 0.4903(8) 0.2734(5) 0.054(2) Uani 1 1 d . . .
H8 H 0.6835 0.5649 0.2974 0.064 Uiso 1 1 calc R . .
B9 B 0.7231(10) 0.4825(9) 0.1788(5) 0.051(2) Uani 1 1 d . . .
H9 H 0.7665 0.5536 0.1420 0.062 Uiso 1 1 calc R . .
B10 B 0.6194(10) 0.4131(9) 0.1505(5) 0.055(2) Uani 1 1 d . . .
H10 H 0.5976 0.4376 0.0953 0.065 Uiso 1 1 calc R . .
B11 B 0.4907(9) 0.3760(9) 0.2322(6) 0.055(2) Uani 1 1 d . . .
H11 H 0.3845 0.3755 0.2293 0.066 Uiso 1 1 calc R . .
B12 B 0.5439(9) 0.5140(7) 0.2161(5) 0.0447(17) Uani 1 1 d . . .
H12 H 0.4707 0.6040 0.2029 0.054 Uiso 1 1 calc R . .
I1 I 1.05031(7) 0.01732(7) 0.19683(3) 0.0751(2) Uani 1 1 d . . .
I2 I 0.82211(6) -0.01004(5) 0.38779(3) 0.05511(16) Uani 1 1 d . . .
Sn Sn 0.80900(5) 0.17708(4) 0.26510(2) 0.03725(13) Uani 1 1 d . . .

loop_
_atom_site_aniso_label
_atom_site_aniso_U_11
_atom_site_aniso_U_22
_atom_site_aniso_U_33
_atom_site_aniso_U_23
_atom_site_aniso_U_13
_atom_site_aniso_U_12
C1 0.044(4) 0.051(4) 0.051(4) -0.007(3) -0.010(3) -0.013(3)
C2 0.065(5) 0.068(6) 0.066(6) 0.005(4) -0.032(5) -0.011(4)
C3 0.050(4) 0.061(5) 0.061(5) 0.006(4) -0.020(4) -0.008(4)
C4 0.056(5) 0.077(7) 0.076(7) -0.011(5) -0.003(5) -0.006(5)
C5 0.053(5) 0.074(6) 0.098(8) 0.006(5) -0.026(5) -0.034(4)
C6 0.046(4) 0.053(4) 0.047(4) -0.006(3) -0.011(3) -0.014(3)
C7 0.065(5) 0.053(5) 0.065(5) -0.014(4) -0.021(4) -0.010(4)
C8 0.067(5) 0.063(5) 0.051(4) -0.010(4) -0.010(4) -0.023(4)
C9 0.089(7) 0.063(6) 0.067(6) -0.007(5) -0.031(5) 0.010(5)
C10 0.069(5) 0.064(5) 0.063(5) -0.005(4) -0.031(4) -0.014(4)
C11 0.075(6) 0.070(6) 0.060(5) -0.014(5) -0.006(5) -0.007(5)
C12 0.156(14) 0.083(8) 0.071(7) -0.010(6) -0.002(8) -0.028(9)
C14 0.066(6) 0.175(14) 0.053(6) 0.022(7) -0.020(5) -0.032(8)
C15 0.059(5) 0.074(6) 0.072(6) 0.008(5) -0.024(4) -0.027(5)
C16 0.064(6) 0.088(7) 0.111(9) -0.055(7) -0.050(6) 0.020(5)
C17 0.086(7) 0.071(6) 0.065(6) -0.006(5) -0.027(5) -0.019(5)
C18 0.103(9) 0.102(9) 0.127(12) -0.056(9) -0.065(9) 0.023(7)
N1 0.046(3) 0.054(4) 0.054(4) -0.006(3) -0.012(3) -0.018(3)
N2 0.051(4) 0.084(5) 0.066(5) -0.017(4) -0.020(3) -0.006(4)
B2 0.037(4) 0.054(5) 0.067(6) 0.009(4) 0.000(4) -0.008(4)
B3 0.063(5) 0.051(5) 0.030(3) -0.007(3) -0.005(3) -0.004(4)
B4 0.035(4) 0.048(4) 0.054(5) -0.002(3) -0.011(3) -0.017(3)
B5 0.050(4) 0.062(5) 0.029(3) 0.006(3) -0.009(3) -0.008(4)
B6 0.048(4) 0.058(5) 0.065(6) -0.016(4) -0.025(4) -0.011(4)
B7 0.044(4) 0.073(6) 0.044(4) -0.003(4) 0.008(4) -0.010(4)
B8 0.073(6) 0.041(4) 0.054(5) -0.013(4) -0.025(4) -0.012(4)
B9 0.055(5) 0.051(5) 0.048(4) 0.009(4) -0.011(4) -0.021(4)
B10 0.054(5) 0.064(5) 0.048(5) -0.017(4) -0.029(4) 0.002(4)
B11 0.035(4) 0.050(5) 0.078(6) 0.005(4) -0.022(4) -0.010(3)
B12 0.044(4) 0.036(4) 0.051(4) -0.008(3) -0.011(3) -0.004(3)
I1 0.0668(4) 0.0847(5) 0.0550(3) -0.0304(3) -0.0083(3) 0.0171(3)
I2 0.0505(3) 0.0519(3) 0.0555(3) 0.0080(2) -0.0116(2) -0.0113(2)
Sn 0.0342(2) 0.0417(2) 0.0367(2) -0.00885(17) -0.00729(16) -0.00878(17)

loop_
_atom_type_symbol
_atom_type_description
_atom_type_scat_dispersion_real
_atom_type_scat_dispersion_imag
_atom_type_scat_source
C C 0.0033 0.0016 'International Tables Vol C Tables 4.2.6.8 and 6.1.1.4'
H H 0.0000 0.0000 'International Tables Vol C Tables 4.2.6.8 and 6.1.1.4'
B B 0.0013 0.0007 'International Tables Vol C Tables 4.2.6.8 and 6.1.1.4'
I I -0.4742 1.8119 'International Tables Vol C Tables 4.2.6.8 and 6.1.1.4'
N N 0.0061 0.0033 'International Tables Vol C Tables 4.2.6.8 and 6.1.1.4'
Sn Sn -0.6537 1.4246 'International Tables Vol C Tables 4.2.6.8 and 6.1.1.4'

loop_
_geom_angle_atom_site_label_1
_geom_angle_atom_site_label_2
_geom_angle_atom_site_label_3
_geom_angle
_geom_angle_site_symmetry_1
_geom_angle_site_symmetry_3
_geom_angle_publ_flag
C2 C1 N1 115.9(7) . . ?
C2 C1 H1A 108.3 . . ?
N1 C1 H1A 108.3 . . ?
C2 C1 H1B 108.3 . . ?
N1 C1 H1B 108.3 . . ?
H1A C1 H1B 107.4 . . ?
C1 C2 C3 111.2(8) . . ?
C1 C2 H2A 109.4 . . ?
C3 C2 H2A 109.4 . . ?
C1 C2 H2B 109.4 . . ?
C3 C2 H2B 109.4 . . ?
H2A C2 H2B 108.0 . . ?
C4 C3 C2 114.7(8) . . ?
C4 C3 H3A 108.6 . . ?
C2 C3 H3A 108.6 . . ?
C4 C3 H3B 108.6 . . ?
C2 C3 H3B 108.6 . . ?
H3A C3 H3B 107.6 . . ?
C3 C4 H4A 109.5 . . ?
C3 C4 H4B 109.5 . . ?
H4A C4 H4B 109.5 . . ?
C3 C4 H4C 109.5 . . ?
H4A C4 H4C 109.5 . . ?
H4B C4 H4C 109.5 . . ?
N1 C5 H5A 109.5 . . ?
N1 C5 H5B 109.5 . . ?
H5A C5 H5B 109.5 . . ?
N1 C5 H5C 109.5 . . ?
H5A C5 H5C 109.5 . . ?
H5B C5 H5C 109.5 . . ?
C7 C6 N1 116.3(6) . . ?
C7 C6 H6A 108.2 . . ?
N1 C6 H6A 108.2 . . ?
C7 C6 H6B 108.2 . . ?
N1 C6 H6B 108.2 . . ?
H6A C6 H6B 107.4 . . ?
C6 C7 C8 111.3(7) . . ?
C6 C7 H7A 109.4 . . ?
C8 C7 H7A 109.4 . . ?
C6 C7 H7B 109.4 . . ?
C8 C7 H7B 109.4 . . ?
H7A C7 H7B 108.0 . . ?
C9 C8 C7 112.9(8) . . ?
C9 C8 H8A 109.0 . . ?
C7 C8 H8A 109.0 . . ?
C9 C8 H8B 109.0 . . ?
C7 C8 H8B 109.0 . . ?
H8A C8 H8B 107.8 . . ?
C8 C9 H9A 109.5 . . ?
C8 C9 H9B 109.5 . . ?
H9A C9 H9B 109.5 . . ?
C8 C9 H9C 109.5 . . ?
H9A C9 H9C 109.5 . . ?
H9B C9 H9C 109.5 . . ?
N1 C10 C11 116.0(7) . . ?
N1 C10 H10A 108.3 . . ?
C11 C10 H10A 108.3 . . ?
N1 C10 H10B 108.3 . . ?
C11 C10 H10B 108.3 . . ?
H10A C10 H10B 107.4 . . ?
C10 C11 C12 109.6(10) . . ?
C10 C11 H11A 109.8 . . ?
C12 C11 H11A 109.8 . . ?
C10 C11 H11B 109.8 . . ?
C12 C11 H11B 109.8 . . ?
H11A C11 H11B 108.2 . . ?
C13 C12 C11 114.8(17) . . ?
C13 C12 H12A 108.6 . . ?
C11 C12 H12A 108.6 . . ?
C13 C12 H12B 108.6 . . ?
C11 C12 H12B 108.6 . . ?
H12A C12 H12B 107.6 . . ?
C12 C13 H13A 109.5 . . ?
C12 C13 H13B 109.5 . . ?
H13A C13 H13B 109.5 . . ?
C12 C13 H13C 109.5 . . ?
H13A C13 H13C 109.5 . . ?
H13B C13 H13C 109.5 . . ?
N2 C14 H14A 109.5 . . ?
N2 C14 H14B 109.5 . . ?
H14A C14 H14B 109.5 . . ?
N2 C14 H14C 109.5 . . ?
H14A C14 H14C 109.5 . . ?
H14B C14 H14C 109.5 . . ?
C16 C15 N2 115.9(8) . . ?
C16 C15 H15A 108.3 . . ?
N2 C15 H15A 108.3 . . ?
C16 C15 H15B 108.3 . . ?
N2 C15 H15B 108.3 . . ?
H15A C15 H15B 107.4 . . ?
C15 C16 C17 111.6(8) . . ?
C15 C16 H16A 109.3 . . ?
C17 C16 H16A 109.3 . . ?
C15 C16 H16B 109.3 . . ?
C17 C16 H16B 109.3 . . ?
H16A C16 H16B 108.0 . . ?
C18 C17 C16 111.7(10) . . ?
C18 C17 H17A 109.3 . . ?
C16 C17 H17A 109.3 . . ?
C18 C17 H17B 109.3 . . ?
C16 C17 H17B 109.3 . . ?
H17A C17 H17B 107.9 . . ?
C17 C18 H18A 109.5 . . ?
C17 C18 H18B 109.5 . . ?
H18A C18 H18B 109.5 . . ?
C17 C18 H18C 109.5 . . ?
H18A C18 H18C 109.5 . . ?
H18B C18 H18C 109.5 . . ?
C20A C19A N2 112.2(11) . . ?
C20A C19A H19A 109.2 . . ?
N2 C19A H19A 109.2 . . ?
C20A C19A H19B 109.2 . . ?
N2 C19A H19B 109.2 . . ?
H19A C19A H19B 107.9 . . ?
C21A C20A C19A 113.9(14) . . ?
C21A C20A H20A 108.8 . . ?
C19A C20A H20A 108.8 . . ?
C21A C20A H20B 108.8 . . ?
C19A C20A H20B 108.8 . . ?
H20A C20A H20B 107.7 . . ?
C22A C21A C20A 110.1(17) . . ?
C22A C21A H21A 109.6 . . ?
C20A C21A H21A 109.6 . . ?
C22A C21A H21B 109.6 . . ?
C20A C21A H21B 109.6 . . ?
H21A C21A H21B 108.2 . . ?
C21A C22A H22A 109.5 . . ?
C21A C22A H22B 109.5 . . ?
H22A C22A H22B 109.5 . . ?
C21A C22A H22C 109.5 . . ?
H22A C22A H22C 109.5 . . ?
H22B C22A H22C 109.5 . . ?
N2 C19B C20B 107.4(13) . . ?
N2 C19B H19C 110.2 . . ?
C20B C19B H19C 110.2 . . ?
N2 C19B H19D 110.2 . . ?
C20B C19B H19D 110.2 . . ?
H19C C19B H19D 108.5 . . ?
C19B C20B C21B 104.7(17) . . ?
C19B C20B H20C 110.8 . . ?
C21B C20B H20C 110.8 . . ?
C19B C20B H20D 110.8 . . ?
C21B C20B H20D 110.8 . . ?
H20C C20B H20D 108.9 . . ?
C22B C21B C20B 121(3) . . ?
C22B C21B H21C 107.0 . . ?
C20B C21B H21C 107.0 . . ?
C22B C21B H21D 107.0 . . ?
C20B C21B H21D 107.0 . . ?
H21C C21B H21D 106.8 . . ?
C21B C22B H22D 109.5 . . ?
C21B C22B H22E 109.5 . . ?
H22D C22B H22E 109.5 . . ?
C21B C22B H22F 109.5 . . ?
H22D C22B H22F 109.5 . . ?
H22E C22B H22F 109.5 . . ?
N2 C23A C24A 107.7(12) . . ?
N2 C23A H23A 110.2 . . ?
C24A C23A H23A 110.2 . . ?
N2 C23A H23B 110.2 . . ?
C24A C23A H23B 110.2 . . ?
H23A C23A H23B 108.5 . . ?
C23A C24A C25A 108.0(15) . . ?
C23A C24A H24A 110.1 . . ?
C25A C24A H24A 110.1 . . ?
C23A C24A H24B 110.1 . . ?
C25A C24A H24B 110.1 . . ?
H24A C24A H24B 108.4 . . ?
C26A C25A C24A 114(2) . . ?
C26A C25A H25A 108.7 . . ?
C24A C25A H25A 108.7 . . ?
C26A C25A H25B 108.7 . . ?
C24A C25A H25B 108.7 . . ?
H25A C25A H25B 107.6 . . ?
C25A C26A H26A 109.5 . . ?
C25A C26A H26B 109.5 . . ?
H26A C26A H26B 109.5 . . ?
C25A C26A H26C 109.5 . . ?
H26A C26A H26C 109.5 . . ?
H26B C26A H26C 109.5 . . ?
C24B C23B N2 117.1(13) . . ?
C24B C23B H23C 108.0 . . ?
N2 C23B H23C 108.0 . . ?
C24B C23B H23D 108.0 . . ?
N2 C23B H23D 108.0 . . ?
H23C C23B H23D 107.3 . . ?
C25B C24B C23B 111.4(15) . . ?
C25B C24B H24C 109.4 . . ?
C23B C24B H24C 109.4 . . ?
C25B C24B H24D 109.4 . . ?
C23B C24B H24D 109.4 . . ?
H24C C24B H24D 108.0 . . ?
C26B C25B C24B 111.8(19) . . ?
C26B C25B H25C 109.3 . . ?
C24B C25B H25C 109.3 . . ?
C26B C25B H25D 109.3 . . ?
C24B C25B H25D 109.3 . . ?
H25C C25B H25D 107.9 . . ?
C25B C26B H26D 109.5 . . ?
C25B C26B H26E 109.5 . . ?
H26D C26B H26E 109.5 . . ?
C25B C26B H26F 109.5 . . ?
H26D C26B H26F 109.5 . . ?
H26E C26B H26F 109.5 . . ?
C5 N1 C10 108.5(7) . . ?
C5 N1 C6 109.0(7) . . ?
C10 N1 C6 111.7(6) . . ?
C5 N1 C1 109.9(7) . . ?
C10 N1 C1 111.2(6) . . ?
C6 N1 C1 106.5(6) . . ?
C23A N2 C19B 65.0(9) . . ?
C23A N2 C14 126.1(10) . . ?
C19B N2 C14 115.4(11) . . ?
C23A N2 C15 114.0(9) . . ?
C19B N2 C15 126.6(9) . . ?
C14 N2 C15 106.4(7) . . ?
C23A N2 C19A 108.4(10) . . ?
C19B N2 C19A 44.8(8) . . ?
C14 N2 C19A 98.4(10) . . ?
C15 N2 C19A 99.2(8) . . ?
C23A N2 C23B 39.1(8) . . ?
C19B N2 C23B 97.8(9) . . ?
C14 N2 C23B 93.9(10) . . ?
C15 N2 C23B 111.3(9) . . ?
C19A N2 C23B 142.2(10) . . ?
B11 B2 B7 60.0(6) . . ?
B11 B2 B3 107.3(6) . . ?
B7 B2 B3 58.6(6) . . ?
B11 B2 B6 57.9(6) . . ?
B7 B2 B6 105.6(6) . . ?
B3 B2 B6 108.1(6) . . ?
B11 B2 Sn 116.9(6) . . ?
B7 B2 Sn 117.3(6) . . ?
B3 B2 Sn 66.3(4) . . ?
B6 B2 Sn 65.2(4) . . ?
B11 B2 H2 121.0 . . ?
B7 B2 H2 121.4 . . ?
B3 B2 H2 121.9 . . ?
B6 B2 H2 123.5 . . ?
Sn B2 H2 111.5 . . ?
B8 B3 B7 60.7(6) . . ?
B8 B3 B2 106.6(6) . . ?
B7 B3 B2 57.3(6) . . ?
B8 B3 B4 57.0(5) . . ?
B7 B3 B4 105.0(6) . . ?
B2 B3 B4 107.4(6) . . ?
B8 B3 Sn 116.2(5) . . ?
B7 B3 Sn 116.2(6) . . ?
B2 B3 Sn 66.3(4) . . ?
B4 B3 Sn 65.3(4) . . ?
B8 B3 H3 121.3 . . ?
B7 B3 H3 121.9 . . ?
B2 B3 H3 122.7 . . ?
B4 B3 H3 123.9 . . ?
Sn B3 H3 111.9 . . ?
B8 B4 B9 60.4(5) . . ?
B8 B4 B5 106.8(6) . . ?
B9 B4 B5 58.0(5) . . ?
B8 B4 B3 57.1(5) . . ?
B9 B4 B3 105.9(6) . . ?
B5 B4 B3 108.7(5) . . ?
B8 B4 Sn 117.0(5) . . ?
B9 B4 Sn 118.0(5) . . ?
B5 B4 Sn 67.0(4) . . ?
B3 B4 Sn 66.1(4) . . ?
B8 B4 H4 121.6 . . ?
B9 B4 H4 121.2 . . ?
B5 B4 H4 122.0 . . ?
B3 B4 H4 123.2 . . ?
Sn B4 H4 110.7 . . ?
B10 B5 B9 58.9(5) . . ?
B10 B5 B4 106.9(6) . . ?
B9 B5 B4 58.6(5) . . ?
B10 B5 B6 60.7(6) . . ?
B9 B5 B6 106.3(6) . . ?
B4 B5 B6 107.3(6) . . ?
B10 B5 Sn 119.0(6) . . ?
B9 B5 Sn 116.9(5) . . ?
B4 B5 Sn 65.2(3) . . ?
B6 B5 Sn 65.0(4) . . ?
B10 B5 H5 119.8 . . ?
B9 B5 H5 121.8 . . ?
B4 B5 H5 123.1 . . ?
B6 B5 H5 122.6 . . ?
Sn B5 H5 111.4 . . ?
B11 B6 B10 62.2(5) . . ?
B11 B6 B5 106.3(6) . . ?
B10 B6 B5 56.0(5) . . ?
B11 B6 B2 56.7(5) . . ?
B10 B6 B2 106.7(6) . . ?
B5 B6 B2 108.4(6) . . ?
B11 B6 Sn 116.8(6) . . ?
B10 B6 Sn 116.8(5) . . ?
B5 B6 Sn 67.1(4) . . ?
B2 B6 Sn 66.3(4) . . ?
B11 B6 H6 121.1 . . ?
B10 B6 H6 121.3 . . ?
B5 B6 H6 123.0 . . ?
B2 B6 H6 122.9 . . ?
Sn B6 H6 111.0 . . ?
B11 B7 B2 60.0(6) . . ?
B11 B7 B12 60.8(5) . . ?
B2 B7 B12 110.6(7) . . ?
B11 B7 B3 111.7(7) . . ?
B2 B7 B3 64.1(6) . . ?
B12 B7 B3 111.0(6) . . ?
B11 B7 B8 110.0(6) . . ?
B2 B7 B8 110.7(6) . . ?
B12 B7 B8 61.9(5) . . ?
B3 B7 B8 59.1(5) . . ?
B11 B7 H7 120.7 . . ?
B2 B7 H7 119.5 . . ?
B12 B7 H7 119.9 . . ?
B3 B7 H7 119.3 . . ?
B8 B7 H7 121.0 . . ?
B4 B8 B3 65.8(5) . . ?
B4 B8 B7 111.4(6) . . ?
B3 B8 B7 60.2(6) . . ?
B4 B8 B9 61.0(5) . . ?
B3 B8 B9 113.2(6) . . ?
B7 B8 B9 106.4(6) . . ?
B4 B8 B12 108.6(6) . . ?
B3 B8 B12 109.3(6) . . ?
B7 B8 B12 58.7(5) . . ?
B9 B8 B12 58.1(5) . . ?
B4 B8 H8 118.3 . . ?
B3 B8 H8 117.6 . . ?
B7 B8 H8 122.5 . . ?
B9 B8 H8 121.6 . . ?
B12 B8 H8 123.2 . . ?
B10 B9 B12 60.7(5) . . ?
B10 B9 B8 110.6(7) . . ?
B12 B9 B8 62.2(5) . . ?
B10 B9 B5 59.5(5) . . ?
B12 B9 B5 108.9(6) . . ?
B8 B9 B5 109.7(6) . . ?
B10 B9 B4 111.2(6) . . ?
B12 B9 B4 110.0(6) . . ?
B8 B9 B4 58.6(5) . . ?
B5 B9 B4 63.4(5) . . ?
B10 B9 H9 120.4 . . ?
B12 B9 H9 120.6 . . ?
B8 B9 H9 120.8 . . ?
B5 B9 H9 120.7 . . ?
B4 B9 H9 119.9 . . ?
B9 B10 B5 61.6(5) . . ?
B9 B10 B12 60.1(5) . . ?
B5 B10 B12 110.2(6) . . ?
B9 B10 B6 110.5(6) . . ?
B5 B10 B6 63.4(5) . . ?
B12 B10 B6 106.7(7) . . ?
B9 B10 B11 106.3(6) . . ?
B5 B10 B11 108.1(6) . . ?
B12 B10 B11 58.7(5) . . ?
B6 B10 B11 57.1(5) . . ?
B9 B10 H10 120.9 . . ?
B5 B10 H10 119.0 . . ?
B12 B10 H10 122.0 . . ?
B6 B10 H10 121.3 . . ?
B11 B10 H10 124.3 . . ?
B2 B11 B7 60.1(6) . . ?
B2 B11 B6 65.4(6) . . ?
B7 B11 B6 111.5(6) . . ?
B2 B11 B12 110.2(7) . . ?
B7 B11 B12 60.2(5) . . ?
B6 B11 B12 108.8(6) . . ?
B2 B11 B10 112.1(6) . . ?
B7 B11 B10 106.6(6) . . ?
B6 B11 B10 60.6(6) . . ?
B12 B11 B10 57.8(5) . . ?
B2 B11 H11 118.0 . . ?
B7 B11 H11 121.9 . . ?
B6 B11 H11 118.6 . . ?
B12 B11 H11 122.4 . . ?
B10 B11 H11 122.3 . . ?
B9 B12 B10 59.2(5) . . ?
B9 B12 B7 108.2(6) . . ?
B10 B12 B7 110.2(7) . . ?
B9 B12 B11 109.4(6) . . ?
B10 B12 B11 63.5(6) . . ?
B7 B12 B11 58.9(6) . . ?
B9 B12 B8 59.7(5) . . ?
B10 B12 B8 107.4(6) . . ?
B7 B12 B8 59.4(6) . . ?
B11 B12 B8 106.5(6) . . ?
B9 B12 H12 121.7 . . ?
B10 B12 H12 120.1 . . ?
B7 B12 H12 121.6 . . ?
B11 B12 H12 121.0 . . ?
B8 B12 H12 123.2 . . ?
B6 Sn B4 82.2(3) . . ?
B6 Sn B3 82.6(3) . . ?
B4 Sn B3 48.6(3) . . ?
B6 Sn B2 48.5(4) . . ?
B4 Sn B2 82.2(3) . . ?
B3 Sn B2 47.5(4) . . ?
B6 Sn B5 47.9(3) . . ?
B4 Sn B5 47.7(3) . . ?
B3 Sn B5 82.6(3) . . ?
B2 Sn B5 82.4(3) . . ?
B6 Sn I1 114.6(3) . . ?
B4 Sn I1 112.0(2) . . ?
B3 Sn I1 154.1(3) . . ?
B2 Sn I1 158.0(3) . . ?
B5 Sn I1 94.7(2) . . ?
B6 Sn I2 128.5(3) . . ?
B4 Sn I2 135.2(2) . . ?
B3 Sn I2 98.3(2) . . ?
B2 Sn I2 95.5(2) . . ?
B5 Sn I2 176.2(2) . . ?
I1 Sn I2 86.08(2) . . ?

loop_
_geom_bond_atom_site_label_1
_geom_bond_atom_site_label_2
_geom_bond_distance
_geom_bond_site_symmetry_2
_geom_bond_publ_flag
C1 C2 1.487(11) . ?
C1 N1 1.527(10) . ?
C1 H1A 0.9700 . ?
C1 H1B 0.9700 . ?
C2 C3 1.535(13) . ?
C2 H2A 0.9700 . ?
C2 H2B 0.9700 . ?
C3 C4 1.480(14) . ?
C3 H3A 0.9700 . ?
C3 H3B 0.9700 . ?
C4 H4A 0.9600 . ?
C4 H4B 0.9600 . ?
C4 H4C 0.9600 . ?
C5 N1 1.501(11) . ?
C5 H5A 0.9600 . ?
C5 H5B 0.9600 . ?
C5 H5C 0.9600 . ?
C6 C7 1.500(11) . ?
C6 N1 1.522(10) . ?
C6 H6A 0.9700 . ?
C6 H6B 0.9700 . ?
C7 C8 1.528(12) . ?
C7 H7A 0.9700 . ?
C7 H7B 0.9700 . ?
C8 C9 1.472(13) . ?
C8 H8A 0.9700 . ?
C8 H8B 0.9700 . ?
C9 H9A 0.9600 . ?
C9 H9B 0.9600 . ?
C9 H9C 0.9600 . ?
C10 N1 1.508(12) . ?
C10 C11 1.518(14) . ?
C10 H10A 0.9700 . ?
C10 H10B 0.9700 . ?
C11 C12 1.521(16) . ?
C11 H11A 0.9700 . ?
C11 H11B 0.9700 . ?
C12 C13 1.35(2) . ?
C12 H12A 0.9700 . ?
C12 H12B 0.9700 . ?
C13 H13A 0.9600 . ?
C13 H13B 0.9600 . ?
C13 H13C 0.9600 . ?
C14 N2 1.507(13) . ?
C14 H14A 0.9600 . ?
C14 H14B 0.9600 . ?
C14 H14C 0.9600 . ?
C15 C16 1.465(14) . ?
C15 N2 1.525(13) . ?
C15 H15A 0.9700 . ?
C15 H15B 0.9700 . ?
C16 C17 1.533(16) . ?
C16 H16A 0.9700 . ?
C16 H16B 0.9700 . ?
C17 C18 1.481(15) . ?
C17 H17A 0.9700 . ?
C17 H17B 0.9700 . ?
C18 H18A 0.9600 . ?
C18 H18B 0.9600 . ?
C18 H18C 0.9600 . ?
C19A C20A 1.524(15) . ?
C19A N2 1.556(14) . ?
C19A H19A 0.9700 . ?
C19A H19B 0.9700 . ?
C20A C21A 1.524(16) . ?
C20A H20A 0.9700 . ?
C20A H20B 0.9700 . ?
C21A C22A 1.518(17) . ?
C21A H21A 0.9700 . ?
C21A H21B 0.9700 . ?
C22A H22A 0.9600 . ?
C22A H22B 0.9600 . ?
C22A H22C 0.9600 . ?
C19B N2 1.495(13) . ?
C19B C20B 1.520(17) . ?
C19B H19C 0.9700 . ?
C19B H19D 0.9700 . ?
C20B C21B 1.535(18) . ?
C20B H20C 0.9700 . ?
C20B H20D 0.9700 . ?
C21B C22B 1.524(19) . ?
C21B H21C 0.9700 . ?
C21B H21D 0.9700 . ?
C22B H22D 0.9600 . ?
C22B H22E 0.9600 . ?
C22B H22F 0.9600 . ?
C23A N2 1.413(13) . ?
C23A C24A 1.499(16) . ?
C23A H23A 0.9700 . ?
C23A H23B 0.9700 . ?
C24A C25A 1.509(17) . ?
C24A H24A 0.9700 . ?
C24A H24B 0.9700 . ?
C25A C26A 1.502(18) . ?
C25A H25A 0.9700 . ?
C25A H25B 0.9700 . ?
C26A H26A 0.9600 . ?
C26A H26B 0.9600 . ?
C26A H26C 0.9600 . ?
C23B C24B 1.534(16) . ?
C23B N2 1.586(14) . ?
C23B H23C 0.9700 . ?
C23B H23D 0.9700 . ?
C24B C25B 1.528(17) . ?
C24B H24C 0.9700 . ?
C24B H24D 0.9700 . ?
C25B C26B 1.522(18) . ?
C25B H25C 0.9700 . ?
C25B H25D 0.9700 . ?
C26B H26D 0.9600 . ?
C26B H26E 0.9600 . ?
C26B H26F 0.9600 . ?
B2 B11 1.744(13) . ?
B2 B7 1.746(15) . ?
B2 B3 1.866(15) . ?
B2 B6 1.896(15) . ?
B2 Sn 2.317(9) . ?
B2 H2 1.1000 . ?
B3 B8 1.751(13) . ?
B3 B7 1.772(14) . ?
B3 B4 1.902(12) . ?
B3 Sn 2.317(9) . ?
B3 H3 1.1000 . ?
B4 B8 1.749(13) . ?
B4 B9 1.792(12) . ?
B4 B5 1.877(13) . ?
B4 Sn 2.304(8) . ?
B4 H4 1.1000 . ?
B5 B10 1.744(12) . ?
B5 B9 1.782(14) . ?
B5 B6 1.882(13) . ?
B5 Sn 2.335(8) . ?
B5 H5 1.1000 . ?
B6 B11 1.768(14) . ?
B6 B10 1.835(15) . ?
B6 Sn 2.299(9) . ?
B6 H6 1.1000 . ?
B7 B11 1.744(15) . ?
B7 B12 1.768(13) . ?
B7 B8 1.779(14) . ?
B7 H7 1.1000 . ?
B8 B9 1.780(14) . ?
B8 B12 1.824(13) . ?
B8 H8 1.1000 . ?
B9 B10 1.734(13) . ?
B9 B12 1.751(13) . ?
B9 H9 1.1000 . ?
B10 B12 1.760(12) . ?
B10 B11 1.863(15) . ?
B10 H10 1.1000 . ?
B11 B12 1.778(12) . ?
B11 H11 1.1000 . ?
B12 H12 1.1000 . ?
I1 Sn 2.7965(7) . ?
I2 Sn 2.8619(7) . ?
